data_4114471
loop_
_publ_author_name
'Ai-Yun Peng'
'Yi-Xiang Ding'

_publ_section_title
;
 The Synthesis of Phosphaisocoumarins by Cu(I)-Catalyzed Intramolecular
 Cyclization of o-Ethynylphenylphosphonic Acid Monoesters
;
_journal_name_full 'Journal of the American Chemical Society'
_journal_page_first 15006
_journal_page_last 15007
_journal_paper_doi 10.1021/ja038627f
_journal_volume 125
_journal_year 2003
_chemical_formula_sum 'C17 H17 O4 P'
_chemical_formula_weight 316.28
_chemical_name_systematic
; 
 ? 
;
_space_group_IT_number 14
_symmetry_cell_setting monoclinic
_symmetry_space_group_name_Hall '-P 2yn'
_symmetry_space_group_name_H-M 'P 1 21/n 1'
_atom_sites_solution_hydrogens geom
_atom_sites_solution_primary direct
_atom_sites_solution_secondary difmap
_audit_creation_method SHELXL-97
_cell_angle_alpha 90.00
_cell_angle_beta 101.093(2)
_cell_angle_gamma 90.00
_cell_formula_units_Z 4
_cell_length_a 10.4487(11)
_cell_length_b 7.6652(8)
_cell_length_c 19.423(2)
_cell_measurement_reflns_used 2196
_cell_measurement_temperature 293(2)
_cell_measurement_theta_max 50.060
_cell_measurement_theta_min 4.860
_cell_volume 1526.5(3)
_computing_cell_refinement 'Bruker SMART'
_computing_data_collection 'Bruker SMART'
_computing_data_reduction 'Bruker SHELXTL'
_computing_molecular_graphics 'Bruker SHELXTL'
_computing_publication_material 'Bruker SHELXTL'
_computing_structure_refinement 'SHELXL-97 (Sheldrick, 1997)'
_computing_structure_solution 'SHELXS-97 (Sheldrick, 1990)'
_diffrn_ambient_temperature 293(2)
_diffrn_measured_fraction_theta_full 0.940
_diffrn_measured_fraction_theta_max 0.940
_diffrn_measurement_device_type 'CCD area detector'
_diffrn_measurement_method 'phi and omega scans'
_diffrn_radiation_monochromator graphite
_diffrn_radiation_source 'fine-focus sealed tube'
_diffrn_radiation_type MoK\a
_diffrn_radiation_wavelength 0.71073
_diffrn_reflns_av_R_equivalents 0.0544
_diffrn_reflns_av_sigmaI/netI 0.0628
_diffrn_reflns_limit_h_max 13
_diffrn_reflns_limit_h_min -13
_diffrn_reflns_limit_k_max 10
_diffrn_reflns_limit_k_min -10
_diffrn_reflns_limit_l_max 18
_diffrn_reflns_limit_l_min -25
_diffrn_reflns_number 9000
_diffrn_reflns_theta_full 28.30
_diffrn_reflns_theta_max 28.30
_diffrn_reflns_theta_min 2.07
_exptl_absorpt_coefficient_mu 0.196
_exptl_absorpt_correction_T_max 1.00000
_exptl_absorpt_correction_T_min 0.61043
_exptl_absorpt_correction_type sadabs
_exptl_crystal_colour yellow
_exptl_crystal_density_diffrn 1.376
_exptl_crystal_F_000 664
_exptl_crystal_size_max 0.557
_exptl_crystal_size_mid 0.523
_exptl_crystal_size_min 0.119
_refine_diff_density_max 0.313
_refine_diff_density_min -0.303
_refine_diff_density_rms 0.045
_refine_ls_extinction_method none
_refine_ls_goodness_of_fit_ref 0.893
_refine_ls_hydrogen_treatment mixed
_refine_ls_matrix_type full
_refine_ls_number_parameters 267
_refine_ls_number_reflns 3560
_refine_ls_number_restraints 6
_refine_ls_restrained_S_all 0.894
_refine_ls_R_factor_all 0.0647
_refine_ls_R_factor_gt 0.0422
_refine_ls_shift/su_max 0.000
_refine_ls_shift/su_mean 0.000
_refine_ls_structure_factor_coef Fsqd
_refine_ls_weighting_details 'calc w=1/[\s^2^(Fo^2^)+(0.0399P)^2^+0.0000P] where P=(Fo^2^+2Fc^2^)/3'
_refine_ls_weighting_scheme calc
_refine_ls_wR_factor_gt 0.0886
_refine_ls_wR_factor_ref 0.0942
_reflns_number_gt 2373
_reflns_number_total 3560
_reflns_threshold_expression >2sigma(I)
_cod_data_source_file ja038627fsi20030920_012435.cif
_cod_data_source_block cd23100
_cod_database_code 4114471

loop_
_symmetry_equiv_pos_as_xyz
'x, y, z'
'-x+1/2, y+1/2, -z+1/2'
'-x, -y, -z'
'x-1/2, -y-1/2, z-1/2'

loop_
_atom_site_label
_atom_site_type_symbol
_atom_site_fract_x
_atom_site_fract_y
_atom_site_fract_z
_atom_site_U_iso_or_equiv
_atom_site_adp_type
_atom_site_occupancy
_atom_site_symmetry_multiplicity
_atom_site_calc_flag
_atom_site_refinement_flags
H14 H 0.9320(16) 0.379(3) 0.1916(10) 0.072(7) Uiso 1 1 d D
P P 0.86083(4) 0.71276(6) 0.12233(2) 0.03255(14) Uani 1 1 d .
O1 O 0.80784(11) 0.79856(16) 0.17746(6) 0.0430(3) Uani 1 1 d .
O2 O 1.01640(11) 0.71929(16) 0.13988(5) 0.0384(3) Uani 1 1 d .
O3 O 0.54729(12) 0.97633(18) -0.08439(6) 0.0515(4) Uani 1 1 d .
O4 O 0.82564(12) 0.51404(15) 0.11170(6) 0.0406(3) Uani 1 1 d .
C1 C 1.31647(19) 0.5853(3) 0.08192(11) 0.0493(5) Uani 1 1 d D
C2 C 1.4383(2) 0.5225(3) 0.11180(12) 0.0592(6) Uani 1 1 d .
C3 C 1.4677(2) 0.4873(3) 0.18254(12) 0.0564(6) Uani 1 1 d D
C4 C 1.3770(2) 0.5159(3) 0.22232(11) 0.0587(6) Uani 1 1 d D
C5 C 1.2547(2) 0.5791(3) 0.19282(10) 0.0498(5) Uani 1 1 d D
C6 C 1.22266(16) 0.6144(2) 0.12184(9) 0.0352(4) Uani 1 1 d .
C7 C 1.09258(16) 0.6795(2) 0.09007(9) 0.0342(4) Uani 1 1 d .
C8 C 1.04474(18) 0.7058(2) 0.02252(9) 0.0379(4) Uani 1 1 d .
C9 C 0.91651(17) 0.7752(2) -0.00619(8) 0.0348(4) Uani 1 1 d .
C10 C 0.88241(19) 0.8261(3) -0.07602(9) 0.0448(5) Uani 1 1 d .
C11 C 0.76180(19) 0.8934(3) -0.10331(10) 0.0439(5) Uani 1 1 d .
C12 C 0.67007(17) 0.9126(2) -0.06164(9) 0.0370(4) Uani 1 1 d .
C13 C 0.69988(18) 0.8620(2) 0.00815(9) 0.0371(4) Uani 1 1 d D
C14 C 0.82119(16) 0.7934(2) 0.03550(8) 0.0310(4) Uani 1 1 d .
C15 C 0.5114(2) 1.0227(3) -0.15661(11) 0.0477(5) Uani 1 1 d .
C16 C 0.8379(2) 0.3977(3) 0.17167(11) 0.0513(5) Uani 1 1 d D
C17 C 0.7755(3) 0.2304(3) 0.14867(15) 0.0624(7) Uani 1 1 d .
H1 H 1.3010(17) 0.611(2) 0.0356(8) 0.048(6) Uiso 1 1 d D
H2 H 1.501(2) 0.507(2) 0.0851(10) 0.064(7) Uiso 1 1 d .
H3 H 1.5494(16) 0.451(3) 0.2027(10) 0.064(6) Uiso 1 1 d D
H4 H 1.393(2) 0.482(3) 0.2715(9) 0.096(8) Uiso 1 1 d D
H5 H 1.1916(16) 0.600(2) 0.2178(9) 0.052(6) Uiso 1 1 d D
H6 H 1.1002(16) 0.682(2) -0.0091(8) 0.042(5) Uiso 1 1 d .
H7 H 0.9505(18) 0.811(2) -0.1028(9) 0.056(6) Uiso 1 1 d .
H8 H 0.7414(16) 0.930(2) -0.1496(9) 0.042(5) Uiso 1 1 d .
H9 H 0.6364(14) 0.872(2) 0.0334(8) 0.038(5) Uiso 1 1 d D
H10 H 0.5674(18) 1.108(2) -0.1680(9) 0.048(6) Uiso 1 1 d .
H11 H 0.5123(18) 0.918(3) -0.1859(10) 0.056(6) Uiso 1 1 d .
H12 H 0.423(2) 1.066(2) -0.1594(9) 0.056(6) Uiso 1 1 d .
H13 H 0.798(2) 0.458(3) 0.2054(11) 0.075(7) Uiso 1 1 d .
H15 H 0.684(2) 0.242(3) 0.1253(11) 0.083(8) Uiso 1 1 d .
H16 H 0.788(2) 0.144(3) 0.1877(12) 0.089(8) Uiso 1 1 d .
H17 H 0.816(2) 0.173(3) 0.1140(11) 0.076(8) Uiso 1 1 d .

loop_
_atom_site_aniso_label
_atom_site_aniso_U_11
_atom_site_aniso_U_22
_atom_site_aniso_U_33
_atom_site_aniso_U_23
_atom_site_aniso_U_13
_atom_site_aniso_U_12
P 0.0363(3) 0.0348(3) 0.0255(2) -0.0015(2) 0.00327(18) 0.0015(2)
O1 0.0505(8) 0.0480(8) 0.0313(7) -0.0048(6) 0.0100(6) 0.0073(6)
O2 0.0356(7) 0.0519(8) 0.0262(6) -0.0051(6) 0.0022(5) 0.0021(6)
O3 0.0385(8) 0.0787(10) 0.0353(7) 0.0115(7) 0.0020(6) 0.0159(7)
O4 0.0558(8) 0.0355(7) 0.0301(6) 0.0017(5) 0.0068(6) -0.0032(6)
C1 0.0457(13) 0.0615(14) 0.0382(12) -0.0006(10) 0.0014(10) 0.0095(10)
C2 0.0459(13) 0.0753(17) 0.0563(14) -0.0034(12) 0.0095(12) 0.0151(11)
C3 0.0435(13) 0.0620(15) 0.0566(14) -0.0022(11) -0.0084(11) 0.0159(11)
C4 0.0533(14) 0.0760(17) 0.0426(13) 0.0107(11) -0.0016(11) 0.0148(12)
C5 0.0445(12) 0.0643(14) 0.0388(11) 0.0058(10) 0.0034(10) 0.0109(11)
C6 0.0352(10) 0.0331(10) 0.0353(10) -0.0014(8) 0.0014(8) 0.0002(8)
C7 0.0349(10) 0.0333(10) 0.0336(10) -0.0022(7) 0.0045(8) 0.0006(8)
C8 0.0362(10) 0.0472(11) 0.0311(10) 0.0019(9) 0.0085(8) 0.0080(9)
C9 0.0370(10) 0.0369(10) 0.0298(9) -0.0001(8) 0.0046(7) 0.0014(8)
C10 0.0398(11) 0.0646(14) 0.0308(10) 0.0071(9) 0.0089(9) 0.0059(10)
C11 0.0429(12) 0.0587(13) 0.0287(10) 0.0097(9) 0.0034(9) 0.0052(10)
C12 0.0345(10) 0.0416(11) 0.0330(10) 0.0024(8) 0.0021(8) 0.0028(8)
C13 0.0371(11) 0.0442(11) 0.0309(10) -0.0003(8) 0.0089(8) 0.0017(8)
C14 0.0355(10) 0.0297(9) 0.0265(9) -0.0005(7) 0.0025(7) 0.0004(8)
C15 0.0392(13) 0.0610(15) 0.0392(12) 0.0112(11) -0.0020(9) 0.0045(12)
C16 0.0652(16) 0.0473(13) 0.0422(12) 0.0091(10) 0.0121(11) -0.0013(11)
C17 0.0739(19) 0.0414(13) 0.0772(18) 0.0073(13) 0.0281(15) -0.0039(12)

loop_
_atom_type_symbol
_atom_type_description
_atom_type_scat_dispersion_real
_atom_type_scat_dispersion_imag
_atom_type_scat_source
C C 0.0033 0.0016 'International Tables Vol C Tables 4.2.6.8 and 6.1.1.4'
H H 0.0000 0.0000 'International Tables Vol C Tables 4.2.6.8 and 6.1.1.4'
O O 0.0106 0.0060 'International Tables Vol C Tables 4.2.6.8 and 6.1.1.4'
P P 0.1023 0.0942 'International Tables Vol C Tables 4.2.6.8 and 6.1.1.4'

loop_
_geom_angle_atom_site_label_1
_geom_angle_atom_site_label_2
_geom_angle_atom_site_label_3
_geom_angle
O1 P O4 115.00(7)
O1 P O2 110.18(7)
O4 P O2 105.16(7)
O1 P C14 119.45(8)
O4 P C14 101.97(7)
O2 P C14 103.57(7)
C7 O2 P 122.47(10)
C12 O3 C15 117.45(15)
C16 O4 P 120.49(11)
C2 C1 C6 121.2(2)
C2 C1 H1 117.9(11)
C6 C1 H1 120.8(11)
C3 C2 C1 120.0(2)
C3 C2 H2 119.5(13)
C1 C2 H2 120.5(13)
C4 C3 C2 119.5(2)
C4 C3 H3 120.4(13)
C2 C3 H3 120.0(13)
C3 C4 C5 120.9(2)
C3 C4 H4 120.9(14)
C5 C4 H4 117.9(14)
C6 C5 C4 120.59(19)
C6 C5 H5 116.1(12)
C4 C5 H5 123.3(12)
C1 C6 C5 117.85(17)
C1 C6 C7 121.28(16)
C5 C6 C7 120.87(16)
C8 C7 O2 119.64(15)
C8 C7 C6 127.56(16)
O2 C7 C6 112.78(14)
C7 C8 C9 125.51(17)
C7 C8 H6 117.0(10)
C9 C8 H6 117.4(10)
C10 C9 C14 117.18(16)
C10 C9 C8 121.53(16)
C14 C9 C8 121.29(15)
C11 C10 C9 121.81(18)
C11 C10 H7 123.7(11)
C9 C10 H7 114.5(11)
C10 C11 C12 120.37(17)
C10 C11 H8 120.8(11)
C12 C11 H8 118.8(11)
O3 C12 C11 124.46(16)
O3 C12 C13 115.91(15)
C11 C12 C13 119.62(17)
C14 C13 C12 119.97(16)
C14 C13 H9 122.8(11)
C12 C13 H9 117.2(11)
C13 C14 C9 121.04(15)
C13 C14 P 121.95(13)
C9 C14 P 116.90(12)
O3 C15 H10 110.5(11)
O3 C15 H11 109.6(11)
H10 C15 H11 110.9(16)
O3 C15 H12 102.0(11)
H10 C15 H12 112.4(16)
H11 C15 H12 111.2(16)
O4 C16 C17 109.06(19)
O4 C16 H14 109.1(12)
C17 C16 H14 110.0(12)
O4 C16 H13 105.5(13)
C17 C16 H13 113.5(13)
H14 C16 H13 109.5(17)
C16 C17 H15 113.2(13)
C16 C17 H16 111.4(14)
H15 C17 H16 112.9(18)
C16 C17 H17 112.7(14)
H15 C17 H17 103.6(18)
H16 C17 H17 102.3(18)

loop_
_geom_bond_atom_site_label_1
_geom_bond_atom_site_label_2
_geom_bond_distance
P O1 1.4539(12)
P O4 1.5713(12)
P O2 1.5961(12)
P C14 1.7688(16)
O2 C7 1.3996(19)
O3 C12 1.364(2)
O3 C15 1.426(2)
O4 C16 1.453(2)
C1 C2 1.380(3)
C1 C6 1.380(3)
C1 H1 0.905(13)
C2 C3 1.376(3)
C2 H2 0.92(2)
C3 C4 1.351(3)
C3 H3 0.912(15)
C4 C5 1.384(3)
C4 H4 0.972(16)
C5 C6 1.381(2)
C5 H5 0.904(14)
C6 C7 1.468(2)
C7 C8 1.326(2)
C8 C9 1.450(2)
C8 H6 0.940(17)
C9 C10 1.390(2)
C9 C14 1.406(2)
C10 C11 1.370(3)
C10 H7 0.965(19)
C11 C12 1.376(2)
C11 H8 0.928(17)
C12 C13 1.387(2)
C13 C14 1.381(2)
C13 H9 0.900(13)
C15 H10 0.929(19)
C15 H11 0.984(19)
C15 H12 0.97(2)
C16 C17 1.469(3)
C16 H14 0.995(15)
C16 H13 0.96(2)
C17 H15 0.98(2)
C17 H16 1.00(2)
C17 H17 0.97(2)

loop_
_geom_torsion_atom_site_label_1
_geom_torsion_atom_site_label_2
_geom_torsion_atom_site_label_3
_geom_torsion_atom_site_label_4
_geom_torsion
O1 P O2 C7 -166.57(12)
O4 P O2 C7 68.96(13)
C14 P O2 C7 -37.68(14)
O1 P O4 C16 -46.29(16)
O2 P O4 C16 75.09(15)
C14 P O4 C16 -177.09(15)
C6 C1 C2 C3 0.2(3)
C1 C2 C3 C4 -0.5(4)
C2 C3 C4 C5 0.4(4)
C3 C4 C5 C6 0.0(4)
C2 C1 C6 C5 0.2(3)
C2 C1 C6 C7 -179.38(19)
C4 C5 C6 C1 -0.3(3)
C4 C5 C6 C7 179.30(18)
P O2 C7 C8 28.2(2)
P O2 C7 C6 -153.11(12)
C1 C6 C7 C8 5.4(3)
C5 C6 C7 C8 -174.20(19)
C1 C6 C7 O2 -173.23(16)
C5 C6 C7 O2 7.2(2)
O2 C7 C8 C9 0.3(3)
C6 C7 C8 C9 -178.17(17)
C7 C8 C9 C10 168.89(18)
C7 C8 C9 C14 -11.2(3)
C14 C9 C10 C11 0.8(3)
C8 C9 C10 C11 -179.34(19)
C9 C10 C11 C12 0.1(3)
C15 O3 C12 C11 1.3(3)
C15 O3 C12 C13 -177.42(17)
C10 C11 C12 O3 -179.20(18)
C10 C11 C12 C13 -0.6(3)
O3 C12 C13 C14 178.96(16)
C11 C12 C13 C14 0.2(3)
C12 C13 C14 C9 0.7(3)
C12 C13 C14 P -175.55(13)
C10 C9 C14 C13 -1.1(3)
C8 C9 C14 C13 178.99(17)
C10 C9 C14 P 175.26(14)
C8 C9 C14 P -4.6(2)
O1 P C14 C13 -35.60(18)
O4 P C14 C13 92.41(15)
O2 P C14 C13 -158.56(14)
O1 P C14 C9 148.05(13)
O4 P C14 C9 -83.94(14)
O2 P C14 C9 25.09(15)
P O4 C16 C17 169.07(16)
